data_4020342
loop_
_publ_author_name
'Tory N. Cayzer'
'Michael N. Paddon-Row'
'Damian Moran'
'Alan D. Payne'
'Michael S. Sherburn'
'Peter Turner'

_publ_section_title
;
 Intramolecular Diels-Alder Reactions of
 Ester Linked 1,3,8-Nonatrienes
;
_journal_name_full 'Journal of Organic Chemistry'
_journal_page_first 5561
_journal_page_last 5570
_journal_paper_doi 10.1021/jo0505829
_journal_volume 70
_journal_year 2005
_chemical_formula_sum 'C9 H11 Cl O2'
_chemical_formula_weight 186.63
_space_group_IT_number 14
_symmetry_cell_setting monoclinic
_symmetry_space_group_name_Hall '-P 2yn'
_symmetry_space_group_name_H-M 'P 1 21/n 1'
_cell_angle_alpha 90.00
_cell_angle_beta 96.475(2)
_cell_angle_gamma 90.00
_cell_formula_units_Z 4
_cell_length_a 8.2709(9)
_cell_length_b 12.1819(12)
_cell_length_c 8.7432(9)
_cell_measurement_temperature 150(2)
_cell_volume 875.30(16)
_diffrn_ambient_temperature 150(2)
_exptl_crystal_density_diffrn 1.416
_cod_original_sg_symbol_H-M 'P 21/n'
_cod_database_code 4020342

loop_
_symmetry_equiv_pos_as_xyz
'x, y, z'
'-x+1/2, y+1/2, -z+1/2'
'-x, -y, -z'
'x-1/2, -y-1/2, z-1/2'

loop_
_atom_site_label
_atom_site_type_symbol
_atom_site_fract_x
_atom_site_fract_y
_atom_site_fract_z
_atom_site_U_iso_or_equiv
_atom_site_adp_type
_atom_site_occupancy
_atom_site_symmetry_multiplicity
_atom_site_calc_flag
_atom_site_refinement_flags
_atom_site_disorder_assembly
_atom_site_disorder_group
Cl1 Cl 0.34378(3) 0.690541(17) 0.92261(2) 0.03089(8) Uani 1 1 d . . .
O1 O 0.74033(9) 0.69608(6) 0.87174(9) 0.03757(16) Uani 1 1 d . . .
O2 O 0.64183(11) 0.84860(6) 0.75372(9) 0.04529(19) Uani 1 1 d . . .
C1 C 0.63724(12) 0.75034(8) 0.76749(10) 0.03287(19) Uani 1 1 d . . .
C2 C 0.52209(11) 0.67082(6) 0.67682(9) 0.02539(15) Uani 1 1 d . . .
H2 H 0.5251 0.6843 0.5644 0.030 Uiso 1 1 calc R . .
C3 C 0.34714(11) 0.68451(6) 0.71480(9) 0.02513(15) Uani 1 1 d . . .
H3 H 0.3035 0.7553 0.6694 0.030 Uiso 1 1 calc R . .
C4 C 0.23961(11) 0.59148(7) 0.64577(10) 0.02857(16) Uani 1 1 d . . .
H4 H 0.2306 0.6001 0.5314 0.034 Uiso 1 1 calc R . .
C5 C 0.31837(12) 0.48153(6) 0.68328(10) 0.03025(18) Uani 1 1 d . . .
H5 H 0.2499 0.4188 0.6815 0.036 Uiso 1 1 calc R . .
C6 C 0.47710(12) 0.46680(6) 0.71851(10) 0.02982(17) Uani 1 1 d . . .
H6 H 0.5158 0.3951 0.7450 0.036 Uiso 1 1 calc R . .
C7 C 0.59810(11) 0.55835(7) 0.71841(10) 0.02751(16) Uani 1 1 d . . .
H7 H 0.6742 0.5403 0.6409 0.033 Uiso 1 1 calc R . .
C8 C 0.70063(11) 0.57962(8) 0.87339(11) 0.03279(18) Uani 1 1 d . . .
H8A H 0.6378 0.5622 0.9602 0.039 Uiso 1 1 calc R . .
H8B H 0.8008 0.5345 0.8830 0.039 Uiso 1 1 calc R . .
C9 C 0.06680(13) 0.59652(10) 0.69175(15) 0.0465(3) Uani 1 1 d . . .
H9A H -0.0016 0.5425 0.6319 0.070 Uiso 1 1 calc R . .
H9B H 0.0220 0.6702 0.6711 0.070 Uiso 1 1 calc R . .
H9C H 0.0692 0.5801 0.8017 0.070 Uiso 1 1 calc R . .

loop_
_atom_site_aniso_label
_atom_site_aniso_U_11
_atom_site_aniso_U_22
_atom_site_aniso_U_33
_atom_site_aniso_U_23
_atom_site_aniso_U_13
_atom_site_aniso_U_12
Cl1 0.04170(13) 0.02904(12) 0.02352(11) -0.00064(6) 0.01065(8) 0.00598(7)
O1 0.0357(4) 0.0404(4) 0.0365(4) -0.0094(3) 0.0031(3) -0.0082(3)
O2 0.0668(5) 0.0300(3) 0.0408(4) -0.0046(3) 0.0136(4) -0.0204(3)
C1 0.0408(5) 0.0313(4) 0.0283(4) -0.0062(3) 0.0122(3) -0.0121(3)
C2 0.0351(4) 0.0209(3) 0.0213(3) -0.0018(2) 0.0079(3) -0.0042(3)
C3 0.0361(4) 0.0187(3) 0.0212(3) 0.0020(2) 0.0055(3) 0.0025(3)
C4 0.0322(4) 0.0254(4) 0.0276(4) 0.0031(3) 0.0008(3) -0.0012(3)
C5 0.0419(5) 0.0199(3) 0.0282(4) 0.0014(3) 0.0011(3) -0.0056(3)
C6 0.0437(5) 0.0180(3) 0.0274(4) -0.0016(3) 0.0022(3) 0.0028(3)
C7 0.0314(4) 0.0263(3) 0.0256(3) -0.0060(3) 0.0065(3) 0.0023(3)
C8 0.0312(4) 0.0354(4) 0.0315(4) -0.0055(3) 0.0024(3) 0.0022(3)
C9 0.0312(5) 0.0536(6) 0.0542(7) 0.0049(5) 0.0025(4) -0.0008(4)

loop_
_geom_bond_atom_site_label_1
_geom_bond_atom_site_label_2
_geom_bond_distance
_geom_bond_site_symmetry_2
_geom_bond_publ_flag
Cl1 C3 1.8217(9) . ?
O1 C1 1.3489(13) . ?
O1 C8 1.4566(11) . ?
O2 C1 1.2042(12) . ?
C1 C2 1.5177(12) . ?
C2 C3 1.5298(12) . ?
C2 C7 1.5341(11) . ?
C2 H2 1.0000 . ?
C3 C4 1.5226(12) . ?
C3 H3 1.0000 . ?
C4 C5 1.5092(12) . ?
C4 C9 1.5291(14) . ?
C4 H4 1.0000 . ?
C5 C6 1.3264(14) . ?
C5 H5 0.9500 . ?
C6 C7 1.4985(12) . ?
C6 H6 0.9500 . ?
C7 C8 1.5373(12) . ?
C7 H7 1.0000 . ?
C8 H8A 0.9900 . ?
C8 H8B 0.9900 . ?
C9 H9A 0.9800 . ?
C9 H9B 0.9800 . ?
C9 H9C 0.9800 . ?
